data_2206843
loop_
_publ_author_name
'Yusof, M. Sukeri M. '
'Sahali, A. Mardi'
'Bohari M. Yamin'

_publ_section_title
;
 <i>N</i>-(4-Methoxybenzoyl)-<i>N</i>'-(4-methylphenyl)thiourea
;
_journal_coeditor_code AT6031
_journal_issue 10
_journal_name_full 'Acta Crystallographica Section E'
_journal_page_first o3357
_journal_page_last o3358
_journal_paper_doi 10.1107/S1600536805029478
_journal_volume 61
_journal_year 2005
_chemical_formula_iupac 'C16 H16 N2 O2 S'
_chemical_formula_moiety 'C16 H16 N2 O2 S'
_chemical_formula_sum 'C16 H16 N2 O2 S'
_chemical_formula_weight 300.37
_chemical_name_systematic
;
N-(4-Methoxybenzoyl)-N'-(4-methylphenyl)thiourea
;
_space_group_IT_number 2
_symmetry_cell_setting triclinic
_symmetry_space_group_name_Hall '-P 1'
_symmetry_space_group_name_H-M 'P -1'
_atom_sites_solution_hydrogens geom
_atom_sites_solution_primary direct
_atom_sites_solution_secondary difmap
_audit_creation_method SHELXL-97
_cell_angle_alpha 92.505(3)
_cell_angle_beta 91.692(3)
_cell_angle_gamma 94.138(3)
_cell_formula_units_Z 2
_cell_length_a 5.3676(9)
_cell_length_b 11.4763(19)
_cell_length_c 12.447(2)
_cell_measurement_reflns_used 951
_cell_measurement_temperature 293(2)
_cell_measurement_theta_max 25.5
_cell_measurement_theta_min 1.6
_cell_volume 763.6(2)
_computing_cell_refinement 'SAINT (Siemens, 1996)'
_computing_data_collection 'SMART (Siemens, 1996)'
_computing_data_reduction SAINT
_computing_molecular_graphics SHELXTL
_computing_publication_material
;
SHELXTL, PARST (Nardelli, 1995) and PLATON (Spek, 2003)
;
_computing_structure_refinement SHELXTL
_computing_structure_solution 'SHELXTL (Sheldrick, 1997)'
_diffrn_ambient_temperature 293(2)
_diffrn_detector_area_resol_mean 83.66
_diffrn_measured_fraction_theta_full 0.99
_diffrn_measured_fraction_theta_max 0.99
_diffrn_measurement_device_type 'Bruker SMART APEX CCD area-detector'
_diffrn_measurement_method \w
_diffrn_radiation_monochromator graphite
_diffrn_radiation_source 'fine-focus sealed tube'
_diffrn_radiation_type MoK\a
_diffrn_radiation_wavelength 0.71073
_diffrn_reflns_av_R_equivalents 0.0164
_diffrn_reflns_av_sigmaI/netI 0.0188
_diffrn_reflns_limit_h_max 6
_diffrn_reflns_limit_h_min -6
_diffrn_reflns_limit_k_max 13
_diffrn_reflns_limit_k_min -13
_diffrn_reflns_limit_l_max 15
_diffrn_reflns_limit_l_min -15
_diffrn_reflns_number 7554
_diffrn_reflns_theta_full 25.5
_diffrn_reflns_theta_max 25.5
_diffrn_reflns_theta_min 1.6
_diffrn_standards_number 0
_exptl_absorpt_coefficient_mu 0.217
_exptl_absorpt_correction_T_max 0.93
_exptl_absorpt_correction_T_min 0.90
_exptl_absorpt_correction_type multi-scan
_exptl_absorpt_process_details '(SADABS; Sheldrick, 1996)'
_exptl_crystal_colour colourless
_exptl_crystal_density_diffrn 1.306
_exptl_crystal_density_method 'not measured'
_exptl_crystal_description block
_exptl_crystal_F_000 316
_exptl_crystal_size_max 0.45
_exptl_crystal_size_mid 0.39
_exptl_crystal_size_min 0.30
_refine_diff_density_max 0.21
_refine_diff_density_min -0.16
_refine_ls_extinction_method none
_refine_ls_goodness_of_fit_ref 1.08
_refine_ls_hydrogen_treatment constr
_refine_ls_matrix_type full
_refine_ls_number_parameters 192
_refine_ls_number_reflns 2827
_refine_ls_number_restraints 0
_refine_ls_restrained_S_all 1.08
_refine_ls_R_factor_all 0.046
_refine_ls_R_factor_gt 0.040
_refine_ls_shift/su_max 0.000
_refine_ls_shift/su_mean 0.000
_refine_ls_structure_factor_coef Fsqd
_refine_ls_weighting_details 'calc w = 1/[\s^2^(Fo^2^)+(0.0606P)^2^+0.149P] where P = (Fo^2^+2Fc^2^)/3'
_refine_ls_weighting_scheme calc
_refine_ls_wR_factor_gt 0.110
_refine_ls_wR_factor_ref 0.114
_reflns_number_gt 2492
_reflns_number_total 2827
_reflns_threshold_expression I>2\s(I)
_cod_data_source_file at6031.cif
_cod_data_source_block I
_cod_depositor_comments
;
The following automatic conversions were performed:
'_symmetry_cell_setting' value 'Triclinic' changed to 'triclinic'
according to '/home/saulius/struct/CIF-dictionaries/cif_core.dic'
dictionary named 'cif_core.dic' version 2.4.1 from 2010-06-29.

Automatic conversion script
Id: cif_fix_enum 1527 2010-12-29 10:47:43Z saulius 

The following automatic conversions were performed:

'_symmetry_cell_setting' value 'Triclinic' changed to 'triclinic'
according to /home/saulius/struct/CIF-dictionaries/cif_core.dic
dictionary named 'cif_core.dic' version 2.4.1 from 2010-06-29.

Automatic conversion script
Id: cif_fix_values 1715 2011-07-08 13:25:40Z adriana 
;
_cod_database_code 2206843
_cod_database_fobs_code 2206843

loop_
_symmetry_equiv_pos_as_xyz
'x, y, z'
'-x, -y, -z'

loop_
_atom_site_label
_atom_site_fract_x
_atom_site_fract_y
_atom_site_fract_z
_atom_site_U_iso_or_equiv
_atom_site_adp_type
_atom_site_calc_flag
_atom_site_refinement_flags
_atom_site_occupancy
_atom_site_type_symbol
S1 0.34628(10) 0.62356(4) 0.90403(4) 0.05940(19) Uani d . 1 S
O1 0.4928(3) 0.33017(13) 0.66361(10) 0.0736(4) Uani d . 1 O
O2 1.2697(3) 0.04294(12) 0.91575(13) 0.0755(4) Uani d . 1 O
N1 0.5264(3) 0.43374(11) 0.82421(11) 0.0459(3) Uani d . 1 N
H1A 0.5934 0.4343 0.8879 0.055 Uiso calc R 1 H
N2 0.2645(3) 0.52187(12) 0.70791(11) 0.0501(4) Uani d . 1 N
H2A 0.2857 0.4620 0.6661 0.060 Uiso calc R 1 H
C1 0.9490(3) 0.30152(14) 0.87591(14) 0.0489(4) Uani d . 1 C
H1 0.9594 0.3783 0.9037 0.059 Uiso calc R 1 H
C2 1.1138(3) 0.22543(16) 0.91261(15) 0.0547(4) Uani d . 1 C
H2 1.2353 0.2509 0.9649 0.066 Uiso calc R 1 H
C3 1.1004(3) 0.11053(15) 0.87219(15) 0.0540(4) Uani d . 1 C
C4 0.9219(4) 0.07293(16) 0.79354(16) 0.0605(5) Uani d . 1 C
H4 0.9125 -0.0038 0.7656 0.073 Uiso calc R 1 H
C5 0.7577(4) 0.15083(16) 0.75692(15) 0.0591(5) Uani d . 1 C
H5 0.6382 0.1258 0.7036 0.071 Uiso calc R 1 H
C6 0.7668(3) 0.26522(14) 0.79771(13) 0.0470(4) Uani d . 1 C
C7 0.5852(3) 0.34387(15) 0.75490(13) 0.0503(4) Uani d . 1 C
C8 0.3738(3) 0.52345(13) 0.80512(13) 0.0436(4) Uani d . 1 C
C9 0.1161(3) 0.60806(14) 0.66474(13) 0.0479(4) Uani d . 1 C
C10 0.1614(4) 0.64105(18) 0.56187(15) 0.0633(5) Uani d . 1 C
H10 0.2845 0.6072 0.5227 0.076 Uiso calc R 1 H
C11 0.0228(4) 0.72492(19) 0.51686(16) 0.0683(5) Uani d . 1 C
H11 0.0535 0.7462 0.4470 0.082 Uiso calc R 1 H
C12 -0.1587(4) 0.77740(16) 0.57293(17) 0.0607(5) Uani d . 1 C
C13 -0.2064(4) 0.74001(17) 0.67491(17) 0.0615(5) Uani d . 1 C
H13 -0.3326 0.7722 0.7134 0.074 Uiso calc R 1 H
C14 -0.0711(3) 0.65599(16) 0.72124(15) 0.0555(4) Uani d . 1 C
H14 -0.1064 0.6321 0.7899 0.067 Uiso calc R 1 H
C15 1.2704(5) -0.07619(18) 0.8778(2) 0.0857(7) Uani d . 1 C
H15A 1.1107 -0.1161 0.8894 0.129 Uiso calc R 1 H
H15B 1.3984 -0.1133 0.9161 0.129 Uiso calc R 1 H
H15C 1.3025 -0.0793 0.8023 0.129 Uiso calc R 1 H
C16 -0.3010(5) 0.87282(19) 0.5254(2) 0.0845(7) Uani d . 1 C
H16A -0.2312 0.9477 0.5537 0.127 Uiso calc R 1 H
H16B -0.4734 0.8625 0.5437 0.127 Uiso calc R 1 H
H16C -0.2887 0.8689 0.4485 0.127 Uiso calc R 1 H

loop_
_atom_site_aniso_label
_atom_site_aniso_U_11
_atom_site_aniso_U_22
_atom_site_aniso_U_33
_atom_site_aniso_U_12
_atom_site_aniso_U_13
_atom_site_aniso_U_23
S1 0.0841(4) 0.0489(3) 0.0469(3) 0.0265(2) -0.0092(2) -0.00611(19)
O1 0.1062(11) 0.0697(9) 0.0476(8) 0.0417(8) -0.0169(7) -0.0130(6)
O2 0.0776(9) 0.0534(8) 0.0967(11) 0.0236(7) -0.0202(8) 0.0024(7)
N1 0.0588(8) 0.0419(7) 0.0381(7) 0.0144(6) -0.0033(6) 0.0004(5)
N2 0.0624(9) 0.0470(8) 0.0421(7) 0.0160(7) -0.0043(6) -0.0006(6)
C1 0.0533(10) 0.0389(8) 0.0545(10) 0.0047(7) 0.0050(8) -0.0015(7)
C2 0.0508(10) 0.0508(10) 0.0621(11) 0.0058(8) -0.0047(8) -0.0007(8)
C3 0.0563(10) 0.0466(9) 0.0606(11) 0.0123(8) 0.0010(8) 0.0069(8)
C4 0.0770(13) 0.0406(9) 0.0643(12) 0.0146(9) -0.0062(10) -0.0051(8)
C5 0.0731(12) 0.0497(10) 0.0544(10) 0.0160(9) -0.0122(9) -0.0077(8)
C6 0.0566(10) 0.0435(9) 0.0418(8) 0.0108(7) 0.0033(7) 0.0005(7)
C7 0.0636(10) 0.0458(9) 0.0424(9) 0.0131(8) -0.0002(8) -0.0007(7)
C8 0.0499(9) 0.0390(8) 0.0428(8) 0.0068(7) 0.0027(7) 0.0040(6)
C9 0.0516(9) 0.0453(9) 0.0468(9) 0.0079(7) -0.0070(7) 0.0027(7)
C10 0.0678(12) 0.0759(13) 0.0487(10) 0.0221(10) -0.0011(9) 0.0062(9)
C11 0.0774(13) 0.0765(13) 0.0528(11) 0.0132(11) -0.0088(10) 0.0175(10)
C12 0.0615(11) 0.0501(10) 0.0694(12) 0.0063(9) -0.0235(9) 0.0040(9)
C13 0.0540(10) 0.0615(11) 0.0697(12) 0.0157(9) -0.0064(9) -0.0018(9)
C14 0.0524(10) 0.0608(11) 0.0544(10) 0.0099(8) 0.0013(8) 0.0070(8)
C15 0.0955(17) 0.0514(12) 0.113(2) 0.0311(12) -0.0112(14) 0.0041(12)
C16 0.0956(17) 0.0599(12) 0.0977(17) 0.0193(12) -0.0393(14) 0.0069(11)

loop_
_atom_type_symbol
_atom_type_description
_atom_type_scat_dispersion_real
_atom_type_scat_dispersion_imag
_atom_type_scat_source
C C 0.0033 0.0016 'International Tables Vol C Tables 4.2.6.8 and 6.1.1.4'
H H 0.0000 0.0000 'International Tables Vol C Tables 4.2.6.8 and 6.1.1.4'
N N 0.0061 0.0033 'International Tables Vol C Tables 4.2.6.8 and 6.1.1.4'
O O 0.0106 0.0060 'International Tables Vol C Tables 4.2.6.8 and 6.1.1.4'
S S 0.1246 0.1234 'International Tables Vol C Tables 4.2.6.8 and 6.1.1.4'

loop_
_geom_angle_atom_site_label_1
_geom_angle_atom_site_label_2
_geom_angle_atom_site_label_3
_geom_angle
_geom_angle_publ_flag
N2 C8 N1 116.22(14) yes
N2 C8 S1 125.97(12) yes
N1 C8 S1 117.81(12) yes
C3 O2 C15 118.65(16) ?
C7 N1 C8 128.64(14) ?
C7 N1 H1A 115.7 ?
C8 N1 H1A 115.7 ?
C8 N2 C9 127.53(14) ?
C8 N2 H2A 116.2 ?
C9 N2 H2A 116.2 ?
C2 C1 C6 120.72(16) ?
C2 C1 H1 119.6 ?
C6 C1 H1 119.6 ?
C1 C2 C3 120.32(17) ?
C1 C2 H2 119.8 ?
C3 C2 H2 119.8 ?
O2 C3 C4 125.03(17) ?
O2 C3 C2 115.10(17) ?
C4 C3 C2 119.88(16) ?
C5 C4 C3 119.16(17) ?
C5 C4 H4 120.4 ?
C3 C4 H4 120.4 ?
C4 C5 C6 121.51(17) ?
C4 C5 H5 119.2 ?
C6 C5 H5 119.2 ?
C5 C6 C1 118.40(16) ?
C5 C6 C7 118.67(16) ?
C1 C6 C7 122.93(15) ?
O1 C7 N1 122.01(15) ?
O1 C7 C6 122.32(15) ?
N1 C7 C6 115.68(14) ?
C10 C9 C14 119.88(16) ?
C10 C9 N2 117.67(15) ?
C14 C9 N2 122.44(15) ?
C9 C10 C11 119.70(18) ?
C9 C10 H10 120.1 ?
C11 C10 H10 120.1 ?
C12 C11 C10 121.62(18) ?
C12 C11 H11 119.2 ?
C10 C11 H11 119.2 ?
C11 C12 C13 117.56(17) ?
C11 C12 C16 121.4(2) ?
C13 C12 C16 121.0(2) ?
C12 C13 C14 121.74(18) ?
C12 C13 H13 119.1 ?
C14 C13 H13 119.1 ?
C9 C14 C13 119.41(17) ?
C9 C14 H14 120.3 ?
C13 C14 H14 120.3 ?
O2 C15 H15A 109.5 ?
O2 C15 H15B 109.5 ?
H15A C15 H15B 109.5 ?
O2 C15 H15C 109.5 ?
H15A C15 H15C 109.5 ?
H15B C15 H15C 109.5 ?
C12 C16 H16A 109.5 ?
C12 C16 H16B 109.5 ?
H16A C16 H16B 109.5 ?
C12 C16 H16C 109.5 ?
H16A C16 H16C 109.5 ?
H16B C16 H16C 109.5 ?

loop_
_geom_bond_atom_site_label_1
_geom_bond_atom_site_label_2
_geom_bond_distance
_geom_bond_publ_flag
S1 C8 1.6640(16) yes
O1 C7 1.225(2) yes
O2 C3 1.353(2) yes
O2 C15 1.427(2) ?
N1 C7 1.376(2) yes
N1 C8 1.385(2) yes
N1 H1A 0.8600 ?
N2 C8 1.328(2) yes
N2 C9 1.427(2) yes
N2 H2A 0.8600 ?
C1 C2 1.370(2) ?
C1 C6 1.388(2) ?
C1 H1 0.9300 ?
C2 C3 1.387(3) ?
C2 H2 0.9300 ?
C3 C4 1.382(3) ?
C4 C5 1.382(2) ?
C4 H4 0.9300 ?
C5 C6 1.384(2) ?
C5 H5 0.9300 ?
C6 C7 1.479(2) ?
C9 C10 1.375(3) ?
C9 C14 1.376(2) ?
C10 C11 1.385(3) ?
C10 H10 0.9300 ?
C11 C12 1.374(3) ?
C11 H11 0.9300 ?
C12 C13 1.383(3) ?
C12 C16 1.511(3) ?
C13 C14 1.383(2) ?
C13 H13 0.9300 ?
C14 H14 0.9300 ?
C15 H15A 0.9600 ?
C15 H15B 0.9600 ?
C15 H15C 0.9600 ?
C16 H16A 0.9600 ?
C16 H16B 0.9600 ?
C16 H16C 0.9600 ?

loop_
_geom_hbond_atom_site_label_D
_geom_hbond_atom_site_label_H
_geom_hbond_atom_site_label_A
_geom_hbond_site_symmetry_A
_geom_hbond_distance_DH
_geom_hbond_distance_HA
_geom_hbond_distance_DA
_geom_hbond_angle_DHA
_geom_hbond_publ_flag
N2 H2A O1 1_555 0.86 1.94 2.640(2) 138 yes
C14 H14 S1 1_555 0.93 2.79 3.1980(19) 108 yes
N1 H1A S1 2_667 0.86 2.72 3.5305(16) 158 yes

loop_
_geom_torsion_atom_site_label_1
_geom_torsion_atom_site_label_2
_geom_torsion_atom_site_label_3
_geom_torsion_atom_site_label_4
_geom_torsion
C6 C1 C2 C3 -0.2(3)
C15 O2 C3 C4 1.0(3)
C15 O2 C3 C2 -179.32(19)
C1 C2 C3 O2 -178.90(17)
C1 C2 C3 C4 0.8(3)
O2 C3 C4 C5 179.17(18)
C2 C3 C4 C5 -0.5(3)
C3 C4 C5 C6 -0.4(3)
C4 C5 C6 C1 1.1(3)
C4 C5 C6 C7 -179.95(17)
C2 C1 C6 C5 -0.8(3)
C2 C1 C6 C7 -179.69(16)
C8 N1 C7 O1 -3.4(3)
C8 N1 C7 C6 176.49(15)
C5 C6 C7 O1 -27.3(3)
C1 C6 C7 O1 151.62(19)
C5 C6 C7 N1 152.74(17)
C1 C6 C7 N1 -28.3(2)
C9 N2 C8 N1 -174.53(15)
C9 N2 C8 S1 4.6(3)
C7 N1 C8 N2 1.6(3)
C7 N1 C8 S1 -177.65(14)
C8 N2 C9 C10 134.9(2)
C8 N2 C9 C14 -46.6(3)
C14 C9 C10 C11 1.8(3)
N2 C9 C10 C11 -179.63(18)
C9 C10 C11 C12 0.6(3)
C10 C11 C12 C13 -2.7(3)
C10 C11 C12 C16 177.1(2)
C11 C12 C13 C14 2.3(3)
C16 C12 C13 C14 -177.45(18)
C10 C9 C14 C13 -2.2(3)
N2 C9 C14 C13 179.39(17)
C12 C13 C14 C9 0.0(3)

loop_
_cod_related_entry_id
_cod_related_entry_database
_cod_related_entry_code
1 ChemSpider 769790
